data_1525269
loop_
_publ_author_name
'Sichevich, O.M.'
'Gladyshevskii, R.E.'
'Yarmolyuk, Ya.P.'
'Grin', Yu.'

_publ_section_title
;
 The crystal structure of R Ga Co (R= Pr, Nd, Sm, Gd, Tb, Dy, Ho, Er, Y)
;
_journal_name_full
;
Dopovidi Akademii Nauk Ukrains'koi RSR, Seriya B: Geologichni, Khimichni ta 
Biologichni Nauki
;
_journal_page_first 57
_journal_page_last 59
_journal_volume 1982
_journal_year 1982
_chemical_formula_sum 'Co Ga Pr'
_space_group_IT_number 62
_symmetry_space_group_name_Hall '-P 2ac 2n'
_symmetry_space_group_name_H-M 'P n m a'
_cell_angle_alpha 90
_cell_angle_beta 90
_cell_angle_gamma 90
_cell_formula_units_Z 4
_cell_length_a 6.757
_cell_length_b 4.598
_cell_length_c 7.405
_cell_volume 230.064
_citation_journal_id_ASTM DANND6
_cod_data_source_file Sichevich_DANND6_1982_1023.cif
_cod_data_source_block Co1Ga1Pr1
_cod_original_cell_volume 230.0636
_cod_original_formula_sum 'Co1 Ga1 Pr1'
_cod_database_code 1525269

loop_
_symmetry_equiv_pos_as_xyz
x,y,z
-x+1/2,-y,z+1/2
x+1/2,-y+1/2,-z+1/2
-x,y+1/2,-z
-x,-y,-z
x-1/2,y,-z-1/2
-x-1/2,y-1/2,z-1/2
x,-y-1/2,z

loop_
_atom_site_label
_atom_site_type_symbol
_atom_site_fract_x
_atom_site_fract_y
_atom_site_fract_z
_atom_site_occupancy
_atom_site_U_iso_or_equiv
Co1 Co 0.567 0.25 0.157 1 0.0
Pr1 Pr 0.188 0.25 0.965 1 0.0
Ga1 Ga 0.612 0.25 0.821 1 0.0
